data_4024579
loop_
_publ_author_name
'Nugzar Ghavtadze'
'Roland Fr\"ohlich'
'Ernst-Ulrich W\"urthwein'

_publ_section_title
;
Acid-Mediated Electrocyclic Domino Transformations of 5,5-Disubstituted
1-Amino-1-azapenta-1,4-dien-3-ones into Dihydrospiroindenepyrazole and
Dihydroindenodiazepine Derivatives
;
_journal_name_full 'Journal of Organic Chemistry'
_journal_page_first 4584
_journal_page_last 4591
_journal_paper_doi 10.1021/jo900270e
_journal_volume 74
_journal_year 2009
_chemical_formula_sum 'C16 H15 F3 N2 O'
_chemical_formula_weight 308.30
_chemical_name_systematic
; 
 ? 
;
_space_group_IT_number 61
_symmetry_cell_setting orthorhombic
_symmetry_space_group_name_Hall '-P 2ac 2ab'
_symmetry_space_group_name_H-M 'P b c a'
_atom_sites_solution_hydrogens geom
_atom_sites_solution_primary direct
_atom_sites_solution_secondary difmap
_audit_creation_method SHELXL-97
_cell_angle_alpha 90.00
_cell_angle_beta 90.00
_cell_angle_gamma 90.00
_cell_formula_units_Z 8
_cell_length_a 7.026(1)
_cell_length_b 16.043(5)
_cell_length_c 26.047(4)
_cell_measurement_reflns_used 16
_cell_measurement_temperature 223(2)
_cell_measurement_theta_max 23.90
_cell_measurement_theta_min 20.94
_cell_volume 2936.0(11)
_computing_cell_refinement 'Express (Nonius B.V., 1994)'
_computing_data_collection 'Express (Nonius B.V., 1994)'
_computing_data_reduction 'MolEN (Fair, 1990)'
_computing_molecular_graphics 'SCHAKAL (Keller, 1997)'
_computing_publication_material 'SHELXL-97 (Sheldrick, 1997)'
_computing_structure_refinement 'SHELXL-97 (Sheldrick, 1997)'
_computing_structure_solution 'SHELXS-97 (Sheldrick, 1990)'
_diffrn_ambient_temperature 223(2)
_diffrn_measured_fraction_theta_full 0.999
_diffrn_measured_fraction_theta_max 0.999
_diffrn_measurement_device_type 'Enraf Nonius CAD4'
_diffrn_measurement_method '\w/2\q scans'
_diffrn_radiation_monochromator graphite
_diffrn_radiation_source 'fine-focus sealed tube'
_diffrn_radiation_type CuK\a
_diffrn_radiation_wavelength 1.54178
_diffrn_reflns_av_R_equivalents 0.0356
_diffrn_reflns_av_sigmaI/netI 0.0583
_diffrn_reflns_limit_h_max 8
_diffrn_reflns_limit_h_min 0
_diffrn_reflns_limit_k_max 0
_diffrn_reflns_limit_k_min -20
_diffrn_reflns_limit_l_max 32
_diffrn_reflns_limit_l_min 0
_diffrn_reflns_number 3489
_diffrn_reflns_theta_full 74.27
_diffrn_reflns_theta_max 74.27
_diffrn_reflns_theta_min 3.39
_diffrn_standards_decay_% 2.6
_diffrn_standards_interval_count 250
_diffrn_standards_interval_time 120
_diffrn_standards_number 3
_exptl_absorpt_coefficient_mu 0.979
_exptl_absorpt_correction_T_max 0.9527
_exptl_absorpt_correction_T_min 0.6671
_exptl_absorpt_correction_type empirical
_exptl_absorpt_process_details 'based on \y scan data'
_exptl_crystal_colour 'light yellow'
_exptl_crystal_density_diffrn 1.395
_exptl_crystal_density_method 'not measured'
_exptl_crystal_description needle
_exptl_crystal_F_000 1280
_exptl_crystal_size_max 0.45
_exptl_crystal_size_mid 0.15
_exptl_crystal_size_min 0.05
_refine_diff_density_max 0.351
_refine_diff_density_min -0.312
_refine_diff_density_rms 0.056
_refine_ls_extinction_coef 0.00049(18)
_refine_ls_extinction_expression Fc^*^=kFc[1+0.001xFc2^\l3^/sin(2\q)]-1/4^
_refine_ls_extinction_method SHELXL
_refine_ls_goodness_of_fit_ref 1.018
_refine_ls_hydrogen_treatment riding
_refine_ls_matrix_type full
_refine_ls_number_parameters 201
_refine_ls_number_reflns 2986
_refine_ls_number_restraints 0
_refine_ls_restrained_S_all 1.018
_refine_ls_R_factor_all 0.1200
_refine_ls_R_factor_gt 0.0576
_refine_ls_shift/su_max 0.000
_refine_ls_shift/su_mean 0.000
_refine_ls_structure_factor_coef Fsqd
_refine_ls_weighting_details 'calc w=1/[\s2^(Fo2^)+(0.1057P)2^+0.0000P] where P=(Fo2^+2Fc2^)/3'
_refine_ls_weighting_scheme calc
_refine_ls_wR_factor_gt 0.1609
_refine_ls_wR_factor_ref 0.1809
_reflns_number_gt 1786
_reflns_number_total 2986
_reflns_threshold_expression >2sigma(I)
_cod_data_source_file jo900270e_si_004.cif
_cod_data_source_block wue3776
_cod_original_sg_symbol_H-M Pbca
_cod_database_code 4024579

loop_
_symmetry_equiv_pos_as_xyz
'x, y, z'
'-x+1/2, -y, z+1/2'
'-x, y+1/2, -z+1/2'
'x+1/2, -y+1/2, -z'
'-x, -y, -z'
'x-1/2, y, -z-1/2'
'x, -y-1/2, z-1/2'
'-x-1/2, y-1/2, z'

loop_
_atom_site_label
_atom_site_type_symbol
_atom_site_fract_x
_atom_site_fract_y
_atom_site_fract_z
_atom_site_U_iso_or_equiv
_atom_site_adp_type
_atom_site_occupancy
_atom_site_symmetry_multiplicity
_atom_site_calc_flag
_atom_site_refinement_flags
_atom_site_disorder_assembly
_atom_site_disorder_group
C1 C 0.5579(4) 0.1241(2) 0.28337(10) 0.0474(7) Uani 1 1 d . . .
H1 H 0.6033 0.1629 0.2592 0.057 Uiso 1 1 calc R . .
C2 C 0.5841(4) 0.0392(2) 0.27647(11) 0.0534(8) Uani 1 1 d . . .
H2 H 0.6494 0.0205 0.2472 0.064 Uiso 1 1 calc R . .
C3 C 0.5181(4) -0.0179(2) 0.31087(11) 0.0508(8) Uani 1 1 d . . .
H3 H 0.5374 -0.0751 0.3047 0.061 Uiso 1 1 calc R . .
C4 C 0.4210(4) 0.00787(17) 0.35567(10) 0.0424(6) Uani 1 1 d . . .
H4 H 0.3765 -0.0313 0.3797 0.051 Uiso 1 1 calc R . .
C5 C 0.3935(4) 0.09161(17) 0.36307(9) 0.0345(6) Uani 1 1 d . . .
C6 C 0.4616(3) 0.14989(16) 0.32753(9) 0.0340(6) Uani 1 1 d . . .
C7 C 0.4115(4) 0.23339(17) 0.34701(9) 0.0377(6) Uani 1 1 d . . .
C8 C 0.3179(4) 0.22727(16) 0.39106(10) 0.0365(6) Uani 1 1 d . . .
H8 H 0.2738 0.2728 0.4104 0.044 Uiso 1 1 calc R . .
C9 C 0.2919(3) 0.13615(16) 0.40597(9) 0.0320(6) Uani 1 1 d . . .
C10 C 0.0777(4) 0.11651(16) 0.41097(10) 0.0366(6) Uani 1 1 d . . .
N11 N 0.0194(3) 0.11702(14) 0.45725(8) 0.0410(6) Uani 1 1 d . . .
N12 N 0.1753(3) 0.13770(13) 0.48857(8) 0.0368(5) Uani 1 1 d . . .
C13 C 0.1744(4) 0.1080(2) 0.54130(10) 0.0492(8) Uani 1 1 d . . .
H13A H 0.1842 0.0471 0.5424 0.059 Uiso 1 1 calc R . .
H13B H 0.0573 0.1250 0.5589 0.059 Uiso 1 1 calc R . .
C14 C 0.3456(5) 0.1478(2) 0.56590(10) 0.0541(8) Uani 1 1 d . . .
H14A H 0.3302 0.2085 0.5654 0.065 Uiso 1 1 calc R . .
H14B H 0.3535 0.1301 0.6018 0.065 Uiso 1 1 calc R . .
O15 O 0.5175(3) 0.12638(13) 0.54037(7) 0.0472(5) Uani 1 1 d . . .
C16 C 0.5164(4) 0.15272(18) 0.48775(9) 0.0403(6) Uani 1 1 d . . .
H16A H 0.6347 0.1355 0.4709 0.048 Uiso 1 1 calc R . .
H16B H 0.5071 0.2136 0.4859 0.048 Uiso 1 1 calc R . .
C17 C 0.3485(3) 0.11342(15) 0.46135(9) 0.0309(5) Uani 1 1 d . . .
H17 H 0.3618 0.0521 0.4636 0.037 Uiso 1 1 calc R . .
C18 C 0.4632(5) 0.3107(2) 0.32003(10) 0.0510(8) Uani 1 1 d . . .
F1 F 0.3917(4) 0.31595(15) 0.27372(8) 0.1034(10) Uani 1 1 d . . .
F2 F 0.6521(3) 0.31770(14) 0.31392(8) 0.0812(7) Uani 1 1 d . . .
F3 F 0.4142(4) 0.37963(11) 0.34593(8) 0.0794(7) Uani 1 1 d . . .
C19 C -0.0519(4) 0.1051(2) 0.36578(12) 0.0553(8) Uani 1 1 d . . .
H19A H -0.1813 0.0969 0.3777 0.083 Uiso 1 1 calc R . .
H19B H -0.0117 0.0569 0.3462 0.083 Uiso 1 1 calc R . .
H19C H -0.0466 0.1543 0.3442 0.083 Uiso 1 1 calc R . .

loop_
_atom_site_aniso_label
_atom_site_aniso_U_11
_atom_site_aniso_U_22
_atom_site_aniso_U_33
_atom_site_aniso_U_23
_atom_site_aniso_U_13
_atom_site_aniso_U_12
C1 0.0382(16) 0.077(2) 0.0271(12) -0.0003(13) 0.0013(11) -0.0011(14)
C2 0.0473(19) 0.078(2) 0.0344(14) -0.0174(14) 0.0007(13) 0.0143(16)
C3 0.0483(18) 0.0570(18) 0.0470(16) -0.0167(14) -0.0088(14) 0.0156(14)
C4 0.0434(16) 0.0442(15) 0.0397(14) -0.0044(11) -0.0065(12) 0.0060(13)
C5 0.0295(12) 0.0462(14) 0.0277(11) -0.0007(10) -0.0022(10) 0.0027(11)
C6 0.0282(12) 0.0497(15) 0.0241(11) 0.0002(10) -0.0030(10) 0.0030(11)
C7 0.0355(14) 0.0458(15) 0.0317(12) 0.0036(11) -0.0057(11) -0.0023(12)
C8 0.0339(13) 0.0423(14) 0.0332(13) 0.0007(11) -0.0025(11) 0.0031(11)
C9 0.0285(13) 0.0403(14) 0.0273(12) -0.0011(10) 0.0028(10) 0.0016(10)
C10 0.0277(13) 0.0451(15) 0.0370(13) -0.0040(11) 0.0013(11) 0.0012(11)
N11 0.0321(12) 0.0491(13) 0.0417(13) -0.0013(10) 0.0067(10) 0.0021(10)
N12 0.0369(12) 0.0447(12) 0.0288(11) 0.0010(9) 0.0052(9) 0.0055(10)
C13 0.0565(18) 0.0594(18) 0.0316(14) 0.0081(13) 0.0151(13) 0.0120(15)
C14 0.066(2) 0.070(2) 0.0258(13) 0.0003(13) 0.0009(13) 0.0182(17)
O15 0.0514(12) 0.0608(12) 0.0294(9) 0.0004(8) -0.0053(9) 0.0122(10)
C16 0.0384(14) 0.0529(16) 0.0297(13) 0.0015(11) -0.0038(11) -0.0012(12)
C17 0.0324(13) 0.0317(12) 0.0284(11) 0.0005(10) 0.0044(10) 0.0020(10)
C18 0.0574(19) 0.0582(19) 0.0375(14) 0.0111(13) -0.0059(14) -0.0089(15)
F1 0.158(3) 0.0967(18) 0.0553(11) 0.0407(12) -0.0458(14) -0.0449(17)
F2 0.0736(15) 0.0786(14) 0.0913(16) 0.0133(12) 0.0202(12) -0.0288(12)
F3 0.1120(19) 0.0468(11) 0.0795(15) 0.0163(10) 0.0119(13) 0.0070(11)
C19 0.0362(16) 0.080(2) 0.0493(17) -0.0097(16) -0.0067(13) -0.0028(15)

loop_
_atom_type_symbol
_atom_type_description
_atom_type_scat_dispersion_real
_atom_type_scat_dispersion_imag
_atom_type_scat_source
C C 0.0181 0.0091 'International Tables Vol C Tables 4.2.6.8 and 6.1.1.4'
H H 0.0000 0.0000 'International Tables Vol C Tables 4.2.6.8 and 6.1.1.4'
N N 0.0311 0.0180 'International Tables Vol C Tables 4.2.6.8 and 6.1.1.4'
O O 0.0492 0.0322 'International Tables Vol C Tables 4.2.6.8 and 6.1.1.4'
F F 0.0727 0.0534 'International Tables Vol C Tables 4.2.6.8 and 6.1.1.4'

loop_
_geom_angle_atom_site_label_1
_geom_angle_atom_site_label_2
_geom_angle_atom_site_label_3
_geom_angle
_geom_angle_site_symmetry_1
_geom_angle_site_symmetry_3
_geom_angle_publ_flag
C2 C1 C6 117.5(3) . . ?
C3 C2 C1 122.1(3) . . ?
C2 C3 C4 120.6(3) . . ?
C5 C4 C3 118.1(3) . . ?
C4 C5 C6 120.9(2) . . ?
C4 C5 C9 129.5(2) . . ?
C6 C5 C9 109.6(2) . . ?
C1 C6 C5 120.8(3) . . ?
C1 C6 C7 131.9(2) . . ?
C5 C6 C7 107.3(2) . . ?
C8 C7 C18 126.7(3) . . ?
C8 C7 C6 110.4(2) . . ?
C18 C7 C6 122.9(2) . . ?
C7 C8 C9 110.6(2) . . ?
C5 C9 C8 102.08(19) . . ?
C5 C9 C10 115.3(2) . . ?
C8 C9 C10 109.6(2) . . ?
C5 C9 C17 117.4(2) . . ?
C8 C9 C17 115.8(2) . . ?
C10 C9 C17 97.14(18) . . ?
N11 C10 C19 123.3(2) . . ?
N11 C10 C9 113.1(2) . . ?
C19 C10 C9 123.4(2) . . ?
C10 N11 N12 107.5(2) . . ?
N11 N12 C13 117.9(2) . . ?
N11 N12 C17 107.72(19) . . ?
C13 N12 C17 112.0(2) . . ?
N12 C13 C14 105.1(2) . . ?
O15 C14 C13 112.2(2) . . ?
C14 O15 C16 111.8(2) . . ?
O15 C16 C17 108.5(2) . . ?
N12 C17 C16 108.6(2) . . ?
N12 C17 C9 100.16(19) . . ?
C16 C17 C9 122.1(2) . . ?
F1 C18 F3 108.2(3) . . ?
F1 C18 F2 105.4(3) . . ?
F3 C18 F2 104.2(3) . . ?
F1 C18 C7 113.5(3) . . ?
F3 C18 C7 113.1(2) . . ?
F2 C18 C7 111.8(3) . . ?

loop_
_geom_bond_atom_site_label_1
_geom_bond_atom_site_label_2
_geom_bond_distance
_geom_bond_site_symmetry_2
_geom_bond_publ_flag
C1 C2 1.386(5) . ?
C1 C6 1.397(4) . ?
C2 C3 1.363(5) . ?
C3 C4 1.414(4) . ?
C4 C5 1.371(4) . ?
C5 C6 1.400(4) . ?
C5 C9 1.506(3) . ?
C6 C7 1.475(4) . ?
C7 C8 1.326(4) . ?
C7 C18 1.472(4) . ?
C8 C9 1.523(3) . ?
C9 C10 1.543(3) . ?
C9 C17 1.540(3) . ?
C10 N11 1.273(3) . ?
C10 C19 1.499(4) . ?
N11 N12 1.406(3) . ?
N12 C13 1.454(3) . ?
N12 C17 1.461(3) . ?
C13 C14 1.505(4) . ?
C14 O15 1.421(3) . ?
O15 C16 1.434(3) . ?
C16 C17 1.504(4) . ?
C18 F1 1.309(3) . ?
C18 F3 1.340(4) . ?
C18 F2 1.342(4) . ?

loop_
_geom_torsion_atom_site_label_1
_geom_torsion_atom_site_label_2
_geom_torsion_atom_site_label_3
_geom_torsion_atom_site_label_4
_geom_torsion
_geom_torsion_site_symmetry_1
_geom_torsion_site_symmetry_2
_geom_torsion_site_symmetry_3
_geom_torsion_site_symmetry_4
_geom_torsion_publ_flag
C6 C1 C2 C3 0.5(4) . . . . ?
C1 C2 C3 C4 -0.7(5) . . . . ?
C2 C3 C4 C5 0.7(4) . . . . ?
C3 C4 C5 C6 -0.7(4) . . . . ?
C3 C4 C5 C9 178.3(3) . . . . ?
C2 C1 C6 C5 -0.4(4) . . . . ?
C2 C1 C6 C7 179.3(3) . . . . ?
C4 C5 C6 C1 0.6(4) . . . . ?
C9 C5 C6 C1 -178.6(2) . . . . ?
C4 C5 C6 C7 -179.2(2) . . . . ?
C9 C5 C6 C7 1.7(3) . . . . ?
C1 C6 C7 C8 179.7(3) . . . . ?
C5 C6 C7 C8 -0.5(3) . . . . ?
C1 C6 C7 C18 -0.8(4) . . . . ?
C5 C6 C7 C18 179.0(2) . . . . ?
C18 C7 C8 C9 179.7(3) . . . . ?
C6 C7 C8 C9 -0.8(3) . . . . ?
C4 C5 C9 C8 178.9(3) . . . . ?
C6 C5 C9 C8 -2.0(3) . . . . ?
C4 C5 C9 C10 -62.4(4) . . . . ?
C6 C5 C9 C10 116.7(2) . . . . ?
C4 C5 C9 C17 51.2(4) . . . . ?
C6 C5 C9 C17 -129.7(2) . . . . ?
C7 C8 C9 C5 1.7(3) . . . . ?
C7 C8 C9 C10 -121.0(2) . . . . ?
C7 C8 C9 C17 130.5(2) . . . . ?
C5 C9 C10 N11 146.1(2) . . . . ?
C8 C9 C10 N11 -99.5(3) . . . . ?
C17 C9 C10 N11 21.2(3) . . . . ?
C5 C9 C10 C19 -38.8(4) . . . . ?
C8 C9 C10 C19 75.7(3) . . . . ?
C17 C9 C10 C19 -163.7(3) . . . . ?
C19 C10 N11 N12 -173.9(3) . . . . ?
C9 C10 N11 N12 1.2(3) . . . . ?
C10 N11 N12 C13 -153.4(2) . . . . ?
C10 N11 N12 C17 -25.4(3) . . . . ?
N11 N12 C13 C14 -173.8(2) . . . . ?
C17 N12 C13 C14 60.3(3) . . . . ?
N12 C13 C14 O15 -58.7(3) . . . . ?
C13 C14 O15 C16 60.3(3) . . . . ?
C14 O15 C16 C17 -57.8(3) . . . . ?
N11 N12 C17 C16 166.7(2) . . . . ?
C13 N12 C17 C16 -62.1(3) . . . . ?
N11 N12 C17 C9 37.6(2) . . . . ?
C13 N12 C17 C9 168.8(2) . . . . ?
O15 C16 C17 N12 57.5(3) . . . . ?
O15 C16 C17 C9 173.1(2) . . . . ?
C5 C9 C17 N12 -156.3(2) . . . . ?
C8 C9 C17 N12 83.0(2) . . . . ?
C10 C9 C17 N12 -32.8(2) . . . . ?
C5 C9 C17 C16 84.0(3) . . . . ?
C8 C9 C17 C16 -36.8(3) . . . . ?
C10 C9 C17 C16 -152.6(2) . . . . ?
C8 C7 C18 F1 -120.5(3) . . . . ?
C6 C7 C18 F1 60.1(4) . . . . ?
C8 C7 C18 F3 3.3(4) . . . . ?
C6 C7 C18 F3 -176.1(2) . . . . ?
C8 C7 C18 F2 120.5(3) . . . . ?
C6 C7 C18 F2 -58.9(3) . . . . ?
